data_4309696
loop_
_publ_author_name
'Chao Qin'
'Xin-Long Wang'
'En-Bo Wang'
'Zhong-Min Su'

_publ_section_title
;
A Series of Three-Dimensional Lanthanide Coordination Polymers with Rutile
and Unprecedented Rutile-Related Topologies
;
_journal_name_full 'Inorganic Chemistry'
_journal_page_first 7122
_journal_page_last 7129
_journal_paper_doi 10.1021/ic050906b
_journal_volume 44
_journal_year 2005
_chemical_formula_sum 'C14 H10 Gd N O7'
_chemical_formula_weight 461.48
_chemical_name_systematic
; 
 ? 
;
_space_group_IT_number 14
_symmetry_cell_setting monoclinic
_symmetry_Int_Tables_number 14
_symmetry_space_group_name_Hall '-P 2ybc'
_symmetry_space_group_name_H-M 'P 1 21/c 1'
_atom_sites_solution_hydrogens geom
_atom_sites_solution_primary direct
_atom_sites_solution_secondary difmap
_audit_creation_method SHELXL-97
_cell_angle_alpha 90.00
_cell_angle_beta 95.77(3)
_cell_angle_gamma 90.00
_cell_formula_units_Z 4
_cell_length_a 9.2498(18)
_cell_length_b 14.169(3)
_cell_length_c 10.514(2)
_cell_measurement_reflns_used 13186
_cell_measurement_temperature 293(2)
_cell_measurement_theta_max 27.48
_cell_measurement_theta_min 3.15
_cell_volume 1371.0(5)
_computing_cell_refinement 'RAPID AUTO'
_computing_data_collection 'RAPID AUTO'
_computing_data_reduction 'RAPID AUTO'
_computing_structure_refinement 'SHELXL-97 (Sheldrick, 1997)'
_computing_structure_solution 'SHELXS-97 (Sheldrick, 1990)'
_diffrn_ambient_temperature 293(2)
_diffrn_detector_area_resol_mean 0.01
_diffrn_measured_fraction_theta_full 0.994
_diffrn_measured_fraction_theta_max 0.994
_diffrn_measurement_device_type 'Rigaku RAXIS RAPID'
_diffrn_measurement_method Oscillation
_diffrn_radiation_monochromator graphite
_diffrn_radiation_source 'Rotation anode'
_diffrn_radiation_type MoK\a
_diffrn_radiation_wavelength 0.71073
_diffrn_reflns_av_R_equivalents 0.0382
_diffrn_reflns_av_sigmaI/netI 0.0318
_diffrn_reflns_limit_h_max 12
_diffrn_reflns_limit_h_min -11
_diffrn_reflns_limit_k_max 18
_diffrn_reflns_limit_k_min -18
_diffrn_reflns_limit_l_max 13
_diffrn_reflns_limit_l_min -13
_diffrn_reflns_number 13186
_diffrn_reflns_theta_full 27.48
_diffrn_reflns_theta_max 27.48
_diffrn_reflns_theta_min 3.15
_exptl_absorpt_coefficient_mu 4.877
_exptl_absorpt_correction_T_max 0.530
_exptl_absorpt_correction_T_min 0.445
_exptl_absorpt_correction_type multi-scan
_exptl_absorpt_process_details 'ABSCOR by T.Higashi    8 March, 1995'
_exptl_crystal_colour colourless
_exptl_crystal_density_diffrn 2.236
_exptl_crystal_density_method 'not measured'
_exptl_crystal_description block
_exptl_crystal_F_000 884
_exptl_crystal_size_max 0.22
_exptl_crystal_size_mid 0.14
_exptl_crystal_size_min 0.13
_refine_diff_density_max 0.791
_refine_diff_density_min -0.851
_refine_diff_density_rms 0.128
_refine_ls_extinction_method none
_refine_ls_goodness_of_fit_ref 1.084
_refine_ls_hydrogen_treatment mixed
_refine_ls_matrix_type full
_refine_ls_number_parameters 208
_refine_ls_number_reflns 3120
_refine_ls_number_restraints 0
_refine_ls_restrained_S_all 1.084
_refine_ls_R_factor_all 0.0326
_refine_ls_R_factor_gt 0.0255
_refine_ls_shift/su_max 0.000
_refine_ls_shift/su_mean 0.000
_refine_ls_structure_factor_coef Fsqd
_refine_ls_weighting_details 'calc w=1/[\s^2^(Fo^2^)+(0.0102P)^2^+3.3172P] where P=(Fo^2^+2Fc^2^)/3'
_refine_ls_weighting_scheme calc
_refine_ls_wR_factor_gt 0.0478
_refine_ls_wR_factor_ref 0.0495
_reflns_number_gt 2719
_reflns_number_total 3120
_reflns_threshold_expression >2sigma(I)
_cod_data_source_file ic050906bsi20050801_124016.cif
_cod_data_source_block www
_cod_depositor_comments
;
The following automatic conversions were performed:
'_symmetry_cell_setting' value 'Monoclinic' changed to 'monoclinic'
according to '/home/saulius/struct/CIF-dictionaries/cif_core.dic'
dictionary named 'cif_core.dic' version 2.4.1 from 2010-06-29.

Automatic conversion script
Id: cif_fix_enum 1527 2010-12-29 10:47:43Z saulius 
;
_cod_original_sg_symbol_H-M 'P 21/c'
_cod_database_code 4309696

loop_
_symmetry_equiv_pos_as_xyz
'x, y, z'
'-x, y+1/2, -z+1/2'
'-x, -y, -z'
'x, -y-1/2, z-1/2'

loop_
_atom_site_label
_atom_site_type_symbol
_atom_site_fract_x
_atom_site_fract_y
_atom_site_fract_z
_atom_site_U_iso_or_equiv
_atom_site_adp_type
_atom_site_occupancy
_atom_site_symmetry_multiplicity
_atom_site_calc_flag
_atom_site_refinement_flags
_atom_site_disorder_assembly
_atom_site_disorder_group
Gd1 Gd 0.375233(17) -0.133751(12) 0.029435(15) 0.01134(5) Uani 1 1 d . . .
C1 C -0.0075(4) -0.1327(3) -0.0339(3) 0.0164(7) Uani 1 1 d . . .
H1A H 0.0027 -0.0821 0.0227 0.020 Uiso 1 1 calc R . .
C2 C -0.1476(4) -0.1599(3) -0.0830(3) 0.0163(7) Uani 1 1 d . . .
C3 C -0.1629(4) -0.2338(3) -0.1677(4) 0.0215(8) Uani 1 1 d . . .
H3A H -0.2547 -0.2552 -0.1992 0.026 Uiso 1 1 calc R . .
C4 C -0.0384(4) -0.2759(3) -0.2055(4) 0.0223(8) Uani 1 1 d . . .
H4A H -0.0457 -0.3244 -0.2655 0.027 Uiso 1 1 calc R . .
C5 C 0.0963(4) -0.2450(3) -0.1530(3) 0.0154(7) Uani 1 1 d . . .
C6 C -0.2756(4) -0.1004(3) -0.0529(3) 0.0172(7) Uani 1 1 d . . .
C7 C 0.2371(4) -0.2840(3) -0.1934(3) 0.0160(7) Uani 1 1 d . . .
C8 C 0.6704(4) -0.0127(3) 0.3688(4) 0.0210(8) Uani 1 1 d . . .
C9 C 0.6094(5) -0.0810(3) 0.4393(4) 0.0312(10) Uani 1 1 d . . .
H9A H 0.5322 -0.1164 0.4010 0.037 Uiso 1 1 calc R . .
C10 C 0.6581(5) -0.0984(3) 0.5623(4) 0.0285(9) Uani 1 1 d . . .
H10A H 0.6170 -0.1458 0.6082 0.034 Uiso 1 1 calc R . .
C11 C 0.7651(6) -0.0465(4) 0.6150(4) 0.0447(13) Uani 1 1 d . . .
H11A H 0.7963 -0.0571 0.7007 0.054 Uiso 1 1 calc R . .
C12 C 0.8343(6) 0.0226(4) 0.5518(4) 0.0366(11) Uani 1 1 d . . .
H12A H 0.9123 0.0560 0.5925 0.044 Uiso 1 1 calc R . .
C13 C 0.7843(5) 0.0405(3) 0.4266(4) 0.0274(9) Uani 1 1 d . . .
H13A H 0.8264 0.0877 0.3812 0.033 Uiso 1 1 calc R . .
C14 C 0.6104(4) 0.0048(3) 0.2333(3) 0.0191(8) Uani 1 1 d . . .
N1 N 0.1127(3) -0.1766(2) -0.0650(3) 0.0151(6) Uani 1 1 d . . .
O1 O 0.3503(3) -0.2646(2) -0.1224(2) 0.0200(6) Uani 1 1 d . . .
O2 O 0.2303(3) -0.3311(2) -0.2946(2) 0.0210(6) Uani 1 1 d . . .
O3 O -0.3931(3) -0.1435(2) -0.0468(3) 0.0269(6) Uani 1 1 d . . .
O4 O -0.2536(3) -0.0142(2) -0.0379(3) 0.0249(6) Uani 1 1 d . . .
O5 O 0.5185(3) -0.0509(2) 0.1829(3) 0.0312(7) Uani 1 1 d . . .
O6 O 0.6593(3) 0.0748(2) 0.1811(3) 0.0309(7) Uani 1 1 d . . .
O1W O 0.4883(3) -0.2631(2) 0.1481(3) 0.0307(7) Uani 1 1 d . . .
H1 H 0.4584 -0.2639 0.2246 0.046 Uiso 1 1 d R . .
H2 H 0.5570 -0.3002 0.1430 0.046 Uiso 1 1 d R . .

loop_
_atom_site_aniso_label
_atom_site_aniso_U_11
_atom_site_aniso_U_22
_atom_site_aniso_U_33
_atom_site_aniso_U_23
_atom_site_aniso_U_13
_atom_site_aniso_U_12
Gd1 0.00802(8) 0.01267(8) 0.01345(8) -0.00044(7) 0.00165(6) 0.00014(7)
C1 0.0159(16) 0.0136(17) 0.0203(16) -0.0029(14) 0.0050(14) -0.0006(15)
C2 0.0146(18) 0.0143(19) 0.0210(17) 0.0021(13) 0.0072(15) -0.0030(13)
C3 0.0124(17) 0.025(2) 0.0265(19) -0.0056(16) -0.0030(15) -0.0019(15)
C4 0.0154(18) 0.026(2) 0.0253(19) -0.0113(16) -0.0001(16) 0.0008(16)
C5 0.0133(17) 0.0166(18) 0.0165(16) -0.0025(13) 0.0021(14) 0.0014(14)
C6 0.0137(17) 0.0213(19) 0.0170(16) 0.0026(14) 0.0037(14) 0.0049(14)
C7 0.0132(17) 0.0151(19) 0.0201(17) 0.0000(14) 0.0041(14) 0.0013(14)
C8 0.0218(19) 0.019(2) 0.0219(18) 0.0014(15) 0.0006(16) -0.0023(15)
C9 0.041(3) 0.031(3) 0.0206(19) 0.0093(16) -0.0044(19) -0.009(2)
C10 0.040(2) 0.028(2) 0.0165(18) 0.0113(16) 0.0004(17) -0.0115(19)
C11 0.066(4) 0.045(3) 0.021(2) 0.008(2) -0.003(2) -0.003(3)
C12 0.042(3) 0.036(3) 0.029(2) -0.0003(19) -0.009(2) -0.010(2)
C13 0.031(2) 0.026(2) 0.024(2) 0.0065(16) -0.0030(18) -0.0109(18)
C14 0.0203(19) 0.021(2) 0.0154(16) -0.0008(14) 0.0015(15) -0.0012(15)
N1 0.0102(14) 0.0173(16) 0.0176(14) -0.0017(11) 0.0011(12) 0.0002(12)
O1 0.0101(12) 0.0237(15) 0.0259(14) -0.0081(11) 0.0006(11) 0.0019(10)
O2 0.0180(13) 0.0254(15) 0.0204(13) -0.0088(11) 0.0058(11) -0.0004(11)
O3 0.0126(13) 0.0295(17) 0.0400(16) -0.0016(13) 0.0091(12) -0.0008(12)
O4 0.0190(14) 0.0182(15) 0.0375(15) -0.0037(12) 0.0032(12) 0.0045(11)
O5 0.0319(17) 0.0342(19) 0.0259(14) -0.0054(13) -0.0048(13) -0.0042(14)
O6 0.0369(17) 0.0333(19) 0.0219(14) 0.0081(12) -0.0004(13) -0.0050(14)
O1W 0.0391(18) 0.0321(18) 0.0232(14) 0.0061(12) 0.0142(13) 0.0183(14)

loop_
_atom_type_symbol
_atom_type_description
_atom_type_scat_dispersion_real
_atom_type_scat_dispersion_imag
_atom_type_scat_source
Gd Gd -0.1653 3.9035 'International Tables Vol C Tables 4.2.6.8 and 6.1.1.4'
C C 0.0033 0.0016 'International Tables Vol C Tables 4.2.6.8 and 6.1.1.4'
H H 0.0000 0.0000 'International Tables Vol C Tables 4.2.6.8 and 6.1.1.4'
N N 0.0061 0.0033 'International Tables Vol C Tables 4.2.6.8 and 6.1.1.4'
O O 0.0106 0.0060 'International Tables Vol C Tables 4.2.6.8 and 6.1.1.4'

loop_
_geom_angle_atom_site_label_1
_geom_angle_atom_site_label_2
_geom_angle_atom_site_label_3
_geom_angle
_geom_angle_site_symmetry_1
_geom_angle_site_symmetry_3
_geom_angle_publ_flag
O5 Gd1 O6 119.44(11) . 3_655 ?
O5 Gd1 O3 77.90(10) . 1_655 ?
O6 Gd1 O3 75.20(11) 3_655 1_655 ?
O5 Gd1 O4 76.49(11) . 3 ?
O6 Gd1 O4 72.78(11) 3_655 3 ?
O3 Gd1 O4 120.71(10) 1_655 3 ?
O5 Gd1 O1W 80.47(12) . . ?
O6 Gd1 O1W 140.37(10) 3_655 . ?
O3 Gd1 O1W 76.62(10) 1_655 . ?
O4 Gd1 O1W 146.65(10) 3 . ?
O5 Gd1 O2 83.91(10) . 4_556 ?
O6 Gd1 O2 138.64(10) 3_655 4_556 ?
O3 Gd1 O2 146.02(10) 1_655 4_556 ?
O4 Gd1 O2 81.61(10) 3 4_556 ?
O1W Gd1 O2 72.19(9) . 4_556 ?
O5 Gd1 O1 148.70(10) . . ?
O6 Gd1 O1 70.12(10) 3_655 . ?
O3 Gd1 O1 76.32(9) 1_655 . ?
O4 Gd1 O1 132.66(9) 3 . ?
O1W Gd1 O1 76.56(10) . . ?
O2 Gd1 O1 108.51(9) 4_556 . ?
O5 Gd1 N1 146.64(10) . . ?
O6 Gd1 N1 72.01(10) 3_655 . ?
O3 Gd1 N1 134.40(9) 1_655 . ?
O4 Gd1 N1 78.08(10) 3 . ?
O1W Gd1 N1 111.24(11) . . ?
O2 Gd1 N1 71.28(9) 4_556 . ?
O1 Gd1 N1 63.27(9) . . ?
N1 C1 C2 122.7(3) . . ?
N1 C1 H1A 118.6 . . ?
C2 C1 H1A 118.6 . . ?
C3 C2 C1 118.7(3) . . ?
C3 C2 C6 122.0(3) . . ?
C1 C2 C6 118.9(3) . . ?
C2 C3 C4 118.6(4) . . ?
C2 C3 H3A 120.7 . . ?
C4 C3 H3A 120.7 . . ?
C5 C4 C3 119.3(3) . . ?
C5 C4 H4A 120.3 . . ?
C3 C4 H4A 120.3 . . ?
N1 C5 C4 122.7(3) . . ?
N1 C5 C7 114.7(3) . . ?
C4 C5 C7 122.6(3) . . ?
O4 C6 O3 127.0(3) . . ?
O4 C6 C2 116.9(3) . . ?
O3 C6 C2 116.1(3) . . ?
O2 C7 O1 126.2(3) . . ?
O2 C7 C5 117.5(3) . . ?
O1 C7 C5 116.3(3) . . ?
C9 C8 C13 118.9(4) . . ?
C9 C8 C14 119.8(4) . . ?
C13 C8 C14 121.3(3) . . ?
C10 C9 C8 122.0(4) . . ?
C10 C9 H9A 119.0 . . ?
C8 C9 H9A 119.0 . . ?
C11 C10 C9 117.9(4) . . ?
C11 C10 H10A 121.0 . . ?
C9 C10 H10A 121.0 . . ?
C10 C11 C12 124.3(4) . . ?
C10 C11 H11A 117.9 . . ?
C12 C11 H11A 117.9 . . ?
C13 C12 C11 117.7(4) . . ?
C13 C12 H12A 121.1 . . ?
C11 C12 H12A 121.1 . . ?
C12 C13 C8 119.2(4) . . ?
C12 C13 H13A 120.4 . . ?
C8 C13 H13A 120.4 . . ?
O5 C14 O6 125.8(4) . . ?
O5 C14 C8 118.3(3) . . ?
O6 C14 C8 115.9(3) . . ?
C5 N1 C1 117.7(3) . . ?
C5 N1 Gd1 118.0(2) . . ?
C1 N1 Gd1 124.3(2) . . ?
C7 O1 Gd1 125.0(2) . . ?
C7 O2 Gd1 140.1(2) . 4 ?
C6 O3 Gd1 143.9(3) . 1_455 ?
C6 O4 Gd1 142.7(2) . 3 ?
C14 O5 Gd1 161.0(3) . . ?
C14 O6 Gd1 132.6(3) . 3_655 ?
Gd1 O1W H1 109.0 . . ?
Gd1 O1W H2 138.4 . . ?
H1 O1W H2 111.4 . . ?

loop_
_geom_bond_atom_site_label_1
_geom_bond_atom_site_label_2
_geom_bond_distance
_geom_bond_site_symmetry_2
_geom_bond_publ_flag
Gd1 O5 2.304(3) . ?
Gd1 O6 2.358(3) 3_655 ?
Gd1 O3 2.366(2) 1_655 ?
Gd1 O4 2.385(3) 3 ?
Gd1 O1W 2.397(3) . ?
Gd1 O2 2.442(2) 4_556 ?
Gd1 O1 2.443(3) . ?
Gd1 N1 2.601(3) . ?
C1 N1 1.342(4) . ?
C1 C2 1.401(5) . ?
C1 H1A 0.9300 . ?
C2 C3 1.372(5) . ?
C2 C6 1.512(5) . ?
C3 C4 1.390(5) . ?
C3 H3A 0.9300 . ?
C4 C5 1.383(5) . ?
C4 H4A 0.9300 . ?
C5 N1 1.339(5) . ?
C5 C7 1.514(5) . ?
C6 O4 1.245(5) . ?
C6 O3 1.254(4) . ?
C7 O2 1.253(4) . ?
C7 O1 1.253(5) . ?
C8 C9 1.374(5) . ?
C8 C13 1.385(6) . ?
C8 C14 1.497(5) . ?
C9 C10 1.348(5) . ?
C9 H9A 0.9300 . ?
C10 C11 1.311(7) . ?
C10 H10A 0.9300 . ?
C11 C12 1.377(7) . ?
C11 H11A 0.9300 . ?
C12 C13 1.375(6) . ?
C12 H12A 0.9300 . ?
C13 H13A 0.9300 . ?
C14 O5 1.239(5) . ?
C14 O6 1.242(5) . ?
O2 Gd1 2.442(2) 4 ?
O3 Gd1 2.366(2) 1_455 ?
O4 Gd1 2.385(3) 3 ?
O6 Gd1 2.358(3) 3_655 ?
O1W H1 0.8768 . ?
O1W H2 0.8307 . ?
